data_9016306
loop_
_publ_author_name
'Alberti, A.'
'Galli, E.'
'Vezzalini, G.'
'Passaglia, E.'
'Zanazzi, P. F.'

_publ_section_title
;
 Position of cations and water molecules in hydrated chabazite.
 Natural and Na-, Ca-, Sr- and K-exchanged chabazites
 Note: Sr-exchanged
;
_journal_name_full Zeolites
_journal_page_first 303
_journal_page_last 309
_journal_paper_doi 10.1016/S0144-2449(82)80075-4
_journal_volume 2
_journal_year 1982
_chemical_compound_source 'Keller, Nidda, Germany'
_chemical_formula_sum 'Al3.6 H20.8 O34.4 Si8.4 Sr2.03'
_chemical_name_mineral Chabazite-Sr
_space_group_IT_number 166
_symmetry_space_group_name_Hall '-P 3* 2'
_symmetry_space_group_name_H-M 'R -3 m :R'
_cell_angle_alpha 93.87
_cell_angle_beta 93.87
_cell_angle_gamma 93.87
_cell_length_a 9.416
_cell_length_b 9.416
_cell_length_c 9.416
_cell_formula_units_Z 1
_cell_volume 828.850
_database_code_amcsd 0017690
_exptl_crystal_density_diffrn 2.168
_cod_original_sg_symbol_H-M 'R -3 m'
_cod_original_formula_sum 'Sr2.03 (Al3.6 Si8.4) O34.4 H20.8'
_cod_database_code 9016306

loop_
_space_group_symop_operation_xyz
x,y,z
-x,-z,-y
-z,-x,-y
y,x,z
y,z,x
-z,-y,-x
-x,-y,-z
x,z,y
z,x,y
-y,-x,-z
-y,-z,-x
z,y,x

loop_
_atom_site_type_symbol
_atom_site_label
_atom_site_fract_x
_atom_site_fract_y
_atom_site_fract_z
_atom_site_occupancy
_atom_site_U_iso_or_equiv
Sr Sr1 0.00000 0.00000 0.00000 0.11000 0.05573
Sr Sr2 0.19180 0.19180 0.19180 0.31000 0.03546
Sr Sr3 0.41330 0.41330 0.41330 0.35000 0.03926
Sr Sr4 0.57100 0.57100 0.27000 0.10000 0.05826
Al Al1 0.10300 0.33380 0.87260 0.30000 0.01241
Si Si1 0.10300 0.33380 0.87260 0.70000 0.01241
O O1 0.26620 -0.26620 0.00000 1.00000 0.03192
O O2 0.15410 -0.15410 0.50000 1.00000 0.02444
O O3 0.24650 0.24650 0.89330 1.00000 0.03344
O O4 0.01960 0.01960 0.32530 1.00000 0.02698
O Wat1 0.50000 0.50000 0.00000 0.60000 0.13552
O Wat2 0.23800 0.23800 0.49600 0.50000 0.11145
O Wat3 0.14800 0.38200 0.50200 0.26000 0.15958
O Wat4 0.35400 -0.35400 0.50000 0.23000 0.15578
O Wat5 0.23700 0.23700 0.23700 0.55000 0.03293

loop_
_cod_related_entry_id
_cod_related_entry_database
_cod_related_entry_code
1 AMCSD 0017690
